data_4133275
loop_
_publ_author_name
'Tang, Man-Chung'
'Leung, Ming-Yi'
'Lai, Shiu-Lun'
'Ng, Maggie'
'Chan, Mei-Yee'
'Wing-Wah Yam, Vivian'

_publ_section_title
;
 Realization of Thermally Stimulated Delayed Phosphorescence in
 Arylgold(III) Complexes and Efficient Gold(III) Based Blue-Emitting
 Organic Light-Emitting Devices.
;
_journal_issue 40
_journal_name_full 'Journal of the American Chemical Society'
_journal_page_first 13115
_journal_page_last 13124
_journal_paper_doi 10.1021/jacs.8b09205
_journal_volume 140
_journal_year 2018
_chemical_formula_moiety 'C43 H50 Au N3'
_chemical_formula_sum 'C43 H50 Au N3'
_chemical_formula_weight 805.82
_space_group_crystal_system triclinic
_space_group_IT_number 2
_space_group_name_Hall '-P 1'
_space_group_name_H-M_alt 'P -1'
_atom_sites_solution_hydrogens geom
_audit_creation_method SHELXL-2014/7
_cell_angle_alpha 101.439(3)
_cell_angle_beta 98.369(4)
_cell_angle_gamma 104.009(3)
_cell_formula_units_Z 2
_cell_length_a 10.6434(14)
_cell_length_b 11.5563(14)
_cell_length_c 15.779(2)
_cell_measurement_reflns_used 347
_cell_measurement_temperature 149(2)
_cell_measurement_theta_max 22.5
_cell_measurement_theta_min 2.8
_cell_volume 1807.0(4)
_computing_structure_refinement 'SHELXL-2014/7 (Sheldrick, 2014)'
_diffrn_ambient_temperature 149(2)
_diffrn_detector_area_resol_mean 10.4167
_diffrn_measured_fraction_theta_full 0.993
_diffrn_measured_fraction_theta_max 0.993
_diffrn_measurement_device_type 'Bruker D8 VENTURE FIXED-CHI PHOTON 100 CMOS'
_diffrn_measurement_method '\f and \w scans'
_diffrn_radiation_type MoK\a
_diffrn_radiation_wavelength 0.71073
_diffrn_reflns_av_R_equivalents 0.0857
_diffrn_reflns_av_unetI/netI 0.0402
_diffrn_reflns_Laue_measured_fraction_full 0.993
_diffrn_reflns_Laue_measured_fraction_max 0.993
_diffrn_reflns_limit_h_max 12
_diffrn_reflns_limit_h_min -12
_diffrn_reflns_limit_k_max 13
_diffrn_reflns_limit_k_min -13
_diffrn_reflns_limit_l_max 18
_diffrn_reflns_limit_l_min -18
_diffrn_reflns_number 62245
_diffrn_reflns_point_group_measured_fraction_full 0.993
_diffrn_reflns_point_group_measured_fraction_max 0.993
_diffrn_reflns_theta_full 25.038
_diffrn_reflns_theta_max 25.038
_diffrn_reflns_theta_min 2.014
_diffrn_source 'I\mS HB micro-focus sealed tube'
_exptl_absorpt_coefficient_mu 4.104
_exptl_absorpt_correction_type multi-scan
_exptl_absorpt_process_details 'SADABS-2014/5 - Bruker AXS area detector scaling and absorption correction'
_exptl_crystal_colour yellow
_exptl_crystal_density_diffrn 1.481
_exptl_crystal_description needles
_exptl_crystal_F_000 816
_exptl_crystal_size_max 0.371
_exptl_crystal_size_mid 0.063
_exptl_crystal_size_min 0.027
_exptl_transmission_factor_max 0.4899
_exptl_transmission_factor_min 0.3699
_refine_diff_density_max 0.604
_refine_diff_density_min -1.035
_refine_diff_density_rms 0.090
_refine_ls_extinction_method none
_refine_ls_goodness_of_fit_ref 1.067
_refine_ls_hydrogen_treatment constr
_refine_ls_matrix_type full
_refine_ls_number_parameters 436
_refine_ls_number_reflns 6350
_refine_ls_number_restraints 0
_refine_ls_restrained_S_all 1.067
_refine_ls_R_factor_all 0.0298
_refine_ls_R_factor_gt 0.0215
_refine_ls_shift/su_max 0.003
_refine_ls_shift/su_mean 0.000
_refine_ls_structure_factor_coef Fsqd
_refine_ls_weighting_details 'w=1/[\s^2^(Fo^2^)+(0.0132P)^2^+0.7273P] where P=(Fo^2^+2Fc^2^)/3'
_refine_ls_weighting_scheme calc
_refine_ls_wR_factor_gt 0.0426
_refine_ls_wR_factor_ref 0.0444
_reflns_Friedel_coverage 0.000
_reflns_number_gt 5685
_reflns_number_total 6350
_reflns_threshold_expression 'I > 2\s(I)'
_cod_data_source_file ja8b09205_si_003.cif
_cod_data_source_block mo_CHEM0372_a
_cod_original_cell_volume 1807.1(4)
_cod_database_code 4133275
_shelx_shelxl_version_number 2014/7
_shelx_space_group_comment
;
The symmetry employed for this shelxl refinement is uniquely defined
by the following loop, which should always be used as a source of
symmetry information in preference to the above space-group names.
They are only intended as comments.
;
_shelx_estimated_absorpt_t_min 0.311
_shelx_estimated_absorpt_t_max 0.897

loop_
_space_group_symop_operation_xyz
'x, y, z'
'-x, -y, -z'

loop_
_atom_site_label
_atom_site_type_symbol
_atom_site_fract_x
_atom_site_fract_y
_atom_site_fract_z
_atom_site_U_iso_or_equiv
_atom_site_adp_type
_atom_site_occupancy
_atom_site_site_symmetry_order
_atom_site_calc_flag
_atom_site_refinement_flags_posn
_atom_site_refinement_flags_adp
Au1 Au 0.74169(2) 0.46105(2) 0.54837(2) 0.01576(5) Uani 1 1 d . .
C1 C 0.5613(3) 0.3484(2) 0.46950(19) 0.0177(7) Uani 1 1 d . .
N2 N 0.7424(2) 0.5249(2) 0.43845(15) 0.0169(6) Uani 1 1 d . .
C2 C 0.4688(3) 0.2478(2) 0.48175(19) 0.0186(7) Uani 1 1 d . .
H2 H 0.4859 0.2203 0.5340 0.022 Uiso 1 1 calc R U
N3 N 0.8528(2) 0.6525(2) 0.36034(15) 0.0172(5) Uani 1 1 d . .
C3 C 0.3517(3) 0.1861(3) 0.41967(19) 0.0187(7) Uani 1 1 d . .
C4 C 0.3254(3) 0.2278(3) 0.3439(2) 0.0222(7) Uani 1 1 d . .
H4 H 0.2445 0.1891 0.3024 0.027 Uiso 1 1 calc R U
N4 N 0.6343(2) 0.5183(2) 0.29770(15) 0.0181(6) Uani 1 1 d . .
C6 C 0.5334(3) 0.3833(2) 0.38924(19) 0.0171(6) Uani 1 1 d . .
C5 C 0.4167(3) 0.3257(3) 0.3286(2) 0.0221(7) Uani 1 1 d . .
H5 H 0.3989 0.3531 0.2763 0.027 Uiso 1 1 calc R U
C7 C 0.6372(3) 0.4795(3) 0.37193(19) 0.0163(6) Uani 1 1 d . .
C8 C 0.7446(3) 0.6028(3) 0.29457(19) 0.0156(6) Uani 1 1 d . .
C9 C 0.8481(3) 0.6111(2) 0.43250(19) 0.0167(7) Uani 1 1 d . .
C10 C 0.9219(3) 0.5988(2) 0.58455(19) 0.0172(6) Uani 1 1 d . .
C11 C 1.0130(3) 0.6475(3) 0.66456(19) 0.0183(7) Uani 1 1 d . .
H11 H 0.9958 0.6156 0.7141 0.022 Uiso 1 1 calc R U
C12 C 1.1295(3) 0.7424(2) 0.67425(19) 0.0180(7) Uani 1 1 d . .
C13 C 1.1572(3) 0.7838(3) 0.60029(19) 0.0212(7) Uani 1 1 d . .
H13 H 1.2386 0.8431 0.6046 0.025 Uiso 1 1 calc R U
C14 C 1.0681(3) 0.7398(3) 0.52066(19) 0.0195(7) Uani 1 1 d . .
H14 H 1.0871 0.7705 0.4710 0.023 Uiso 1 1 calc R U
C15 C 0.9509(3) 0.6509(2) 0.51337(18) 0.0155(6) Uani 1 1 d . .
C16 C 0.7396(3) 0.3948(2) 0.65765(19) 0.0158(6) Uani 1 1 d . .
C17 C 0.6265(3) 0.3682(3) 0.69193(19) 0.0183(7) Uani 1 1 d . .
H17 H 0.5488 0.3832 0.6640 0.022 Uiso 1 1 calc R U
C18 C 0.6227(3) 0.3206(3) 0.76536(19) 0.0192(7) Uani 1 1 d . .
H18 H 0.5429 0.3038 0.7867 0.023 Uiso 1 1 calc R U
C19 C 0.7335(3) 0.2969(3) 0.80867(19) 0.0190(7) Uani 1 1 d . .
C20 C 0.8481(3) 0.3252(3) 0.77498(19) 0.0211(7) Uani 1 1 d . .
H20 H 0.9261 0.3113 0.8035 0.025 Uiso 1 1 calc R U
C21 C 0.8519(3) 0.3730(3) 0.70132(19) 0.0189(7) Uani 1 1 d . .
H21 H 0.9319 0.3912 0.6803 0.023 Uiso 1 1 calc R U
C36 C 1.2170(3) 0.8022(3) 0.7661(2) 0.0242(7) Uani 1 1 d . .
C37 C 1.3440(4) 0.8960(4) 0.7630(3) 0.0604(13) Uani 1 1 d . .
H01V H 1.3938 0.8556 0.7251 0.091 Uiso 1 1 calc R U
H01W H 1.3979 0.9304 0.8228 0.091 Uiso 1 1 calc R U
H01X H 1.3216 0.9623 0.7392 0.091 Uiso 1 1 calc R U
C38 C 1.1374(4) 0.8650(4) 0.8228(2) 0.0501(11) Uani 1 1 d . .
H01Y H 1.1111 0.9274 0.7961 0.075 Uiso 1 1 calc R U
H01Z H 1.1914 0.9044 0.8821 0.075 Uiso 1 1 calc R U
H011 H 1.0582 0.8038 0.8270 0.075 Uiso 1 1 calc R U
C39 C 1.2571(4) 0.7066(3) 0.8093(2) 0.0377(9) Uani 1 1 d . .
H00J H 1.1777 0.6434 0.8107 0.057 Uiso 1 1 calc R U
H00L H 1.3065 0.7463 0.8698 0.057 Uiso 1 1 calc R U
H00M H 1.3129 0.6684 0.7753 0.057 Uiso 1 1 calc R U
C40 C 0.2591(3) 0.0694(3) 0.4335(2) 0.0203(7) Uani 1 1 d . .
C41 C 0.3231(3) -0.0350(3) 0.4124(2) 0.0332(8) Uani 1 1 d . .
H01M H 0.3339 -0.0478 0.3509 0.050 Uiso 1 1 calc R U
H01N H 0.2666 -0.1106 0.4210 0.050 Uiso 1 1 calc R U
H01O H 0.4099 -0.0134 0.4517 0.050 Uiso 1 1 calc R U
C42 C 0.2399(3) 0.0883(3) 0.5294(2) 0.0341(9) Uani 1 1 d . .
H01J H 0.2063 0.1599 0.5445 0.051 Uiso 1 1 calc R U
H01K H 0.3248 0.1019 0.5690 0.051 Uiso 1 1 calc R U
H01L H 0.1764 0.0150 0.5358 0.051 Uiso 1 1 calc R U
C43 C 0.1226(3) 0.0329(3) 0.3734(2) 0.0340(8) Uani 1 1 d . .
H01G H 0.1311 0.0120 0.3116 0.051 Uiso 1 1 calc R U
H01H H 0.0835 0.1018 0.3831 0.051 Uiso 1 1 calc R U
H01I H 0.0656 -0.0385 0.3870 0.051 Uiso 1 1 calc R U
C35 C 0.6379(3) 0.7793(3) -0.0686(2) 0.0272(8) Uani 1 1 d . .
H00N H 0.6406 0.8030 -0.1247 0.041 Uiso 1 1 calc R U
H00O H 0.6271 0.8471 -0.0246 0.041 Uiso 1 1 calc R U
H00S H 0.5633 0.7063 -0.0770 0.041 Uiso 1 1 calc R U
C34 C 0.8818(3) 0.8642(3) -0.0282(2) 0.0227(7) Uani 1 1 d . .
H01A H 0.8821 0.8829 -0.0862 0.034 Uiso 1 1 calc R U
H01B H 0.9656 0.8482 -0.0069 0.034 Uiso 1 1 calc R U
H01C H 0.8711 0.9344 0.0136 0.034 Uiso 1 1 calc R U
C33 C 0.7849(3) 0.6441(3) -0.1048(2) 0.0277(8) Uani 1 1 d . .
H00C H 0.7073 0.5728 -0.1165 0.041 Uiso 1 1 calc R U
H00E H 0.8642 0.6220 -0.0819 0.041 Uiso 1 1 calc R U
H00I H 0.7945 0.6696 -0.1597 0.041 Uiso 1 1 calc R U
C32 C 0.7671(3) 0.7505(3) -0.03639(19) 0.0195(7) Uani 1 1 d . .
C31 C 0.6642(3) 0.5726(3) 0.1335(2) 0.0230(7) Uani 1 1 d . .
H31 H 0.6006 0.4990 0.1333 0.028 Uiso 1 1 calc R U
C30 C 0.6724(3) 0.6076(3) 0.0556(2) 0.0232(7) Uani 1 1 d . .
H30 H 0.6151 0.5564 0.0025 0.028 Uiso 1 1 calc R U
C29 C 0.7623(3) 0.7159(2) 0.05212(19) 0.0165(6) Uani 1 1 d . .
C28 C 0.8440(3) 0.7875(3) 0.13157(19) 0.0204(7) Uani 1 1 d . .
H28 H 0.9057 0.8624 0.1319 0.025 Uiso 1 1 calc R U
C27 C 0.8377(3) 0.7525(3) 0.2102(2) 0.0221(7) Uani 1 1 d . .
H27 H 0.8955 0.8032 0.2633 0.027 Uiso 1 1 calc R U
C26 C 0.7476(3) 0.6436(3) 0.21252(19) 0.0161(6) Uani 1 1 d . .
C25 C 0.8456(3) 0.3269(3) 0.9656(2) 0.0341(9) Uani 1 1 d . .
H01D H 0.9304 0.3366 0.9465 0.051 Uiso 1 1 calc R U
H01E H 0.8482 0.2902 1.0165 0.051 Uiso 1 1 calc R U
H01F H 0.8294 0.4075 0.9822 0.051 Uiso 1 1 calc R U
C24 C 0.7569(4) 0.1150(3) 0.8660(2) 0.0384(9) Uani 1 1 d . .
H01S H 0.6848 0.0605 0.8184 0.058 Uiso 1 1 calc R U
H01T H 0.7595 0.0808 0.9181 0.058 Uiso 1 1 calc R U
H01U H 0.8412 0.1222 0.8465 0.058 Uiso 1 1 calc R U
C23 C 0.6035(3) 0.2280(3) 0.9213(2) 0.0356(9) Uani 1 1 d . .
H01P H 0.5879 0.3088 0.9384 0.053 Uiso 1 1 calc R U
H01Q H 0.6080 0.1915 0.9723 0.053 Uiso 1 1 calc R U
H01R H 0.5310 0.1743 0.8736 0.053 Uiso 1 1 calc R U
C22 C 0.7338(3) 0.2426(3) 0.8895(2) 0.0255(7) Uani 1 1 d . .

loop_
_atom_site_aniso_label
_atom_site_aniso_U_11
_atom_site_aniso_U_22
_atom_site_aniso_U_33
_atom_site_aniso_U_23
_atom_site_aniso_U_13
_atom_site_aniso_U_12
Au1 0.01571(7) 0.01631(7) 0.01374(7) 0.00582(4) 0.00169(4) 0.00067(4)
C1 0.0165(16) 0.0148(15) 0.0199(17) 0.0019(13) 0.0032(13) 0.0031(12)
N2 0.0185(14) 0.0164(13) 0.0130(14) 0.0022(11) 0.0018(11) 0.0015(11)
C2 0.0212(16) 0.0189(15) 0.0147(16) 0.0049(13) 0.0032(13) 0.0032(13)
N3 0.0180(13) 0.0188(13) 0.0139(13) 0.0058(11) 0.0023(11) 0.0028(11)
C3 0.0166(16) 0.0175(15) 0.0206(17) 0.0038(13) 0.0043(13) 0.0023(13)
C4 0.0181(16) 0.0228(16) 0.0198(17) 0.0053(14) -0.0032(13) -0.0012(13)
N4 0.0179(13) 0.0192(13) 0.0177(14) 0.0070(11) 0.0019(11) 0.0048(11)
C6 0.0167(16) 0.0171(15) 0.0178(16) 0.0070(13) 0.0044(13) 0.0024(12)
C5 0.0199(17) 0.0266(17) 0.0186(17) 0.0098(14) 0.0000(13) 0.0034(14)
C7 0.0161(16) 0.0172(15) 0.0181(17) 0.0056(13) 0.0061(13) 0.0068(12)
C8 0.0142(16) 0.0175(15) 0.0172(16) 0.0039(13) 0.0043(13) 0.0076(13)
C9 0.0172(16) 0.0145(15) 0.0196(17) 0.0047(13) 0.0071(13) 0.0045(13)
C10 0.0179(16) 0.0162(15) 0.0182(17) 0.0065(13) 0.0043(13) 0.0039(12)
C11 0.0216(16) 0.0191(15) 0.0137(16) 0.0045(13) 0.0022(13) 0.0051(13)
C12 0.0191(16) 0.0155(15) 0.0181(17) 0.0021(13) 0.0018(13) 0.0050(13)
C13 0.0183(16) 0.0207(16) 0.0218(18) 0.0060(14) 0.0020(14) 0.0007(13)
C14 0.0192(16) 0.0226(16) 0.0177(17) 0.0086(13) 0.0051(13) 0.0039(13)
C15 0.0180(16) 0.0151(14) 0.0124(15) 0.0013(12) 0.0027(12) 0.0046(12)
C16 0.0192(16) 0.0103(14) 0.0157(16) 0.0019(12) 0.0044(13) 0.0003(12)
C17 0.0179(16) 0.0190(15) 0.0171(16) 0.0039(13) 0.0011(13) 0.0054(13)
C18 0.0182(16) 0.0225(16) 0.0172(16) 0.0057(13) 0.0056(13) 0.0041(13)
C19 0.0225(17) 0.0150(15) 0.0174(17) 0.0036(13) 0.0032(13) 0.0022(13)
C20 0.0201(17) 0.0234(16) 0.0197(17) 0.0058(13) 0.0014(13) 0.0073(13)
C21 0.0160(16) 0.0211(16) 0.0194(17) 0.0063(13) 0.0047(13) 0.0030(13)
C36 0.0263(18) 0.0231(16) 0.0170(17) 0.0009(14) -0.0015(14) 0.0021(14)
C37 0.050(3) 0.067(3) 0.031(2) 0.011(2) -0.0189(19) -0.029(2)
C38 0.056(3) 0.053(2) 0.032(2) -0.0167(19) -0.0085(19) 0.031(2)
C39 0.044(2) 0.041(2) 0.0220(19) -0.0004(16) -0.0072(16) 0.0163(18)
C40 0.0183(16) 0.0160(15) 0.0233(18) 0.0045(13) 0.0036(13) -0.0005(13)
C41 0.0313(19) 0.0199(17) 0.046(2) 0.0077(16) 0.0088(17) 0.0016(15)
C42 0.042(2) 0.0235(18) 0.031(2) 0.0053(15) 0.0144(17) -0.0043(16)
C43 0.0241(18) 0.0305(19) 0.041(2) 0.0112(16) 0.0042(16) -0.0049(15)
C35 0.0250(18) 0.0341(19) 0.0258(19) 0.0169(15) 0.0036(15) 0.0072(15)
C34 0.0256(18) 0.0231(16) 0.0195(17) 0.0106(14) 0.0053(14) 0.0025(14)
C33 0.038(2) 0.0250(17) 0.0175(17) 0.0059(14) 0.0031(15) 0.0055(15)
C32 0.0228(17) 0.0176(15) 0.0167(16) 0.0075(13) 0.0008(13) 0.0023(13)
C31 0.0223(17) 0.0186(16) 0.0232(18) 0.0094(14) -0.0001(14) -0.0038(13)
C30 0.0209(17) 0.0226(16) 0.0173(17) 0.0052(13) -0.0051(13) -0.0050(13)
C29 0.0170(16) 0.0167(15) 0.0172(16) 0.0070(13) 0.0029(13) 0.0053(12)
C28 0.0214(17) 0.0169(15) 0.0196(17) 0.0054(13) 0.0040(14) -0.0015(13)
C27 0.0214(17) 0.0212(16) 0.0182(17) 0.0025(13) -0.0011(13) 0.0004(13)
C26 0.0149(15) 0.0197(15) 0.0165(16) 0.0082(13) 0.0037(13) 0.0069(13)
C25 0.036(2) 0.048(2) 0.0200(18) 0.0161(16) 0.0018(15) 0.0093(17)
C24 0.057(2) 0.0327(19) 0.033(2) 0.0191(17) 0.0109(18) 0.0160(18)
C23 0.038(2) 0.048(2) 0.0247(19) 0.0215(17) 0.0111(16) 0.0071(17)
C22 0.0275(18) 0.0316(18) 0.0177(17) 0.0104(14) 0.0041(14) 0.0057(15)

loop_
_atom_type_symbol
_atom_type_description
_atom_type_scat_dispersion_real
_atom_type_scat_dispersion_imag
_atom_type_scat_source
C C 0.0033 0.0016 'International Tables Vol C Tables 4.2.6.8 and 6.1.1.4'
H H 0.0000 0.0000 'International Tables Vol C Tables 4.2.6.8 and 6.1.1.4'
N N 0.0061 0.0033 'International Tables Vol C Tables 4.2.6.8 and 6.1.1.4'
Au Au -2.0133 8.8022 'International Tables Vol C Tables 4.2.6.8 and 6.1.1.4'

loop_
_geom_angle_atom_site_label_1
_geom_angle_atom_site_label_2
_geom_angle_atom_site_label_3
_geom_angle
N2 Au1 C16 179.26(10)
N2 Au1 C10 79.05(10)
C16 Au1 C10 101.59(11)
N2 Au1 C1 79.36(10)
C16 Au1 C1 100.00(11)
C10 Au1 C1 158.41(11)
C2 C1 C6 116.8(3)
C2 C1 Au1 131.9(2)
C6 C1 Au1 111.33(19)
C7 N2 C9 120.8(2)
C7 N2 Au1 119.30(18)
C9 N2 Au1 119.88(19)
C1 C2 C3 122.2(3)
C1 C2 H2 118.9
C3 C2 H2 118.9
C9 N3 C8 115.7(2)
C4 C3 C2 118.9(3)
C4 C3 C40 121.3(3)
C2 C3 C40 119.6(3)
C5 C4 C3 120.3(3)
C5 C4 H4 119.8
C3 C4 H4 119.8
C7 N4 C8 115.4(2)
C5 C6 C1 121.6(3)
C5 C6 C7 121.6(3)
C1 C6 C7 116.7(3)
C6 C5 C4 120.0(3)
C6 C5 H5 120.0
C4 C5 H5 120.0
N4 C7 N2 121.2(2)
N4 C7 C6 125.8(3)
N2 C7 C6 113.0(2)
N4 C8 N3 125.6(3)
N4 C8 C26 117.0(2)
N3 C8 C26 117.3(2)
N3 C9 N2 121.2(3)
N3 C9 C15 126.6(2)
N2 C9 C15 112.2(2)
C11 C10 C15 116.7(2)
C11 C10 Au1 131.8(2)
C15 C10 Au1 111.5(2)
C10 C11 C12 122.1(3)
C10 C11 H11 118.9
C12 C11 H11 118.9
C13 C12 C11 118.5(3)
C13 C12 C36 121.9(3)
C11 C12 C36 119.5(3)
C14 C13 C12 120.9(3)
C14 C13 H13 119.6
C12 C13 H13 119.6
C13 C14 C15 119.8(3)
C13 C14 H14 120.1
C15 C14 H14 120.1
C14 C15 C10 121.7(3)
C14 C15 C9 121.2(3)
C10 C15 C9 117.0(2)
C17 C16 C21 117.1(3)
C17 C16 Au1 121.5(2)
C21 C16 Au1 121.4(2)
C18 C17 C16 122.2(3)
C18 C17 H17 118.9
C16 C17 H17 118.9
C17 C18 C19 121.2(3)
C17 C18 H18 119.4
C19 C18 H18 119.4
C18 C19 C20 116.7(3)
C18 C19 C22 123.2(3)
C20 C19 C22 120.1(3)
C21 C20 C19 122.1(3)
C21 C20 H20 119.0
C19 C20 H20 119.0
C20 C21 C16 120.7(3)
C20 C21 H21 119.6
C16 C21 H21 119.6
C38 C36 C39 108.4(3)
C38 C36 C37 109.8(3)
C39 C36 C37 107.4(3)
C38 C36 C12 107.9(3)
C39 C36 C12 111.2(2)
C37 C36 C12 112.2(3)
C36 C37 H01V 109.5
C36 C37 H01W 109.5
H01V C37 H01W 109.5
C36 C37 H01X 109.5
H01V C37 H01X 109.5
H01W C37 H01X 109.5
C36 C38 H01Y 109.5
C36 C38 H01Z 109.5
H01Y C38 H01Z 109.5
C36 C38 H011 109.5
H01Y C38 H011 109.5
H01Z C38 H011 109.5
C36 C39 H00J 109.5
C36 C39 H00L 109.5
H00J C39 H00L 109.5
C36 C39 H00M 109.5
H00J C39 H00M 109.5
H00L C39 H00M 109.5
C43 C40 C41 108.8(3)
C43 C40 C42 107.7(3)
C41 C40 C42 109.6(3)
C43 C40 C3 112.3(3)
C41 C40 C3 107.6(2)
C42 C40 C3 110.8(2)
C40 C41 H01M 109.5
C40 C41 H01N 109.5
H01M C41 H01N 109.5
C40 C41 H01O 109.5
H01M C41 H01O 109.5
H01N C41 H01O 109.5
C40 C42 H01J 109.5
C40 C42 H01K 109.5
H01J C42 H01K 109.5
C40 C42 H01L 109.5
H01J C42 H01L 109.5
H01K C42 H01L 109.5
C40 C43 H01G 109.5
C40 C43 H01H 109.5
H01G C43 H01H 109.5
C40 C43 H01I 109.5
H01G C43 H01I 109.5
H01H C43 H01I 109.5
C32 C35 H00N 109.5
C32 C35 H00O 109.5
H00N C35 H00O 109.5
C32 C35 H00S 109.5
H00N C35 H00S 109.5
H00O C35 H00S 109.5
C32 C34 H01A 109.5
C32 C34 H01B 109.5
H01A C34 H01B 109.5
C32 C34 H01C 109.5
H01A C34 H01C 109.5
H01B C34 H01C 109.5
C32 C33 H00C 109.5
C32 C33 H00E 109.5
H00C C33 H00E 109.5
C32 C33 H00I 109.5
H00C C33 H00I 109.5
H00E C33 H00I 109.5
C34 C32 C35 108.1(2)
C34 C32 C29 111.9(2)
C35 C32 C29 108.8(2)
C34 C32 C33 107.8(2)
C35 C32 C33 109.9(2)
C29 C32 C33 110.2(2)
C30 C31 C26 121.0(3)
C30 C31 H31 119.5
C26 C31 H31 119.5
C31 C30 C29 122.0(3)
C31 C30 H30 119.0
C29 C30 H30 119.0
C28 C29 C30 116.8(3)
C28 C29 C32 123.4(2)
C30 C29 C32 119.8(3)
C27 C28 C29 121.7(3)
C27 C28 H28 119.1
C29 C28 H28 119.1
C28 C27 C26 120.8(3)
C28 C27 H27 119.6
C26 C27 H27 119.6
C31 C26 C27 117.7(3)
C31 C26 C8 121.1(3)
C27 C26 C8 121.2(3)
C22 C25 H01D 109.5
C22 C25 H01E 109.5
H01D C25 H01E 109.5
C22 C25 H01F 109.5
H01D C25 H01F 109.5
H01E C25 H01F 109.5
C22 C24 H01S 109.5
C22 C24 H01T 109.5
H01S C24 H01T 109.5
C22 C24 H01U 109.5
H01S C24 H01U 109.5
H01T C24 H01U 109.5
C22 C23 H01P 109.5
C22 C23 H01Q 109.5
H01P C23 H01Q 109.5
C22 C23 H01R 109.5
H01P C23 H01R 109.5
H01Q C23 H01R 109.5
C23 C22 C19 112.5(3)
C23 C22 C24 108.0(3)
C19 C22 C24 109.3(3)
C23 C22 C25 108.3(3)
C19 C22 C25 109.5(2)
C24 C22 C25 109.3(3)

loop_
_geom_bond_atom_site_label_1
_geom_bond_atom_site_label_2
_geom_bond_distance
Au1 N2 2.015(2)
Au1 C16 2.021(3)
Au1 C10 2.093(3)
Au1 C1 2.094(3)
C1 C2 1.395(4)
C1 C6 1.417(4)
N2 C7 1.337(4)
N2 C9 1.339(3)
C2 C3 1.399(4)
C2 H2 0.9500
N3 C9 1.323(4)
N3 C8 1.352(4)
C3 C4 1.391(4)
C3 C40 1.542(4)
C4 C5 1.389(4)
C4 H4 0.9500
N4 C7 1.333(4)
N4 C8 1.347(3)
C6 C5 1.379(4)
C6 C7 1.464(4)
C5 H5 0.9500
C8 C26 1.464(4)
C9 C15 1.467(4)
C10 C11 1.396(4)
C10 C15 1.414(4)
C11 C12 1.408(4)
C11 H11 0.9500
C12 C13 1.390(4)
C12 C36 1.531(4)
C13 C14 1.380(4)
C13 H13 0.9500
C14 C15 1.384(4)
C14 H14 0.9500
C16 C17 1.383(4)
C16 C21 1.393(4)
C17 C18 1.379(4)
C17 H17 0.9500
C18 C19 1.388(4)
C18 H18 0.9500
C19 C20 1.394(4)
C19 C22 1.529(4)
C20 C21 1.384(4)
C20 H20 0.9500
C21 H21 0.9500
C36 C38 1.519(5)
C36 C39 1.520(4)
C36 C37 1.528(5)
C37 H01V 0.9800
C37 H01W 0.9800
C37 H01X 0.9800
C38 H01Y 0.9800
C38 H01Z 0.9800
C38 H011 0.9800
C39 H00J 0.9800
C39 H00L 0.9800
C39 H00M 0.9800
C40 C43 1.527(4)
C40 C41 1.528(4)
C40 C42 1.536(4)
C41 H01M 0.9800
C41 H01N 0.9800
C41 H01O 0.9800
C42 H01J 0.9800
C42 H01K 0.9800
C42 H01L 0.9800
C43 H01G 0.9800
C43 H01H 0.9800
C43 H01I 0.9800
C35 C32 1.531(4)
C35 H00N 0.9800
C35 H00O 0.9800
C35 H00S 0.9800
C34 C32 1.531(4)
C34 H01A 0.9800
C34 H01B 0.9800
C34 H01C 0.9800
C33 C32 1.536(4)
C33 H00C 0.9800
C33 H00E 0.9800
C33 H00I 0.9800
C32 C29 1.532(4)
C31 C30 1.376(4)
C31 C26 1.391(4)
C31 H31 0.9500
C30 C29 1.396(4)
C30 H30 0.9500
C29 C28 1.391(4)
C28 C27 1.385(4)
C28 H28 0.9500
C27 C26 1.397(4)
C27 H27 0.9500
C25 C22 1.538(4)
C25 H01D 0.9800
C25 H01E 0.9800
C25 H01F 0.9800
C24 C22 1.536(5)
C24 H01S 0.9800
C24 H01T 0.9800
C24 H01U 0.9800
C23 C22 1.525(4)
C23 H01P 0.9800
C23 H01Q 0.9800
C23 H01R 0.9800
